data_7223347
loop_
_publ_author_name
'Tarai, Arup'
'Baruah, Jubaraj B.'

_publ_section_title
;
 Oxime synthons in the salts and cocrystals of quinoline-4-carbaldoxime
 for non-covalent synthesis
;
_journal_issue 2
_journal_name_full CrystEngComm
_journal_page_first 298
_journal_paper_doi 10.1039/C5CE02029H
_journal_volume 18
_journal_year 2016
_chemical_formula_moiety 'C10 H9 N2 O, C4 H3 O4'
_chemical_formula_sum 'C14 H12 N2 O5'
_chemical_formula_weight 288.26
_chemical_name_systematic
; 
 ? 
;
_space_group_IT_number 2
_space_group_name_Hall '-P 1'
_symmetry_cell_setting triclinic
_symmetry_space_group_name_Hall '-P 1'
_symmetry_space_group_name_H-M 'P -1'
_atom_sites_solution_hydrogens geom
_atom_sites_solution_primary direct
_atom_sites_solution_secondary difmap
_audit_creation_method SHELXL-97
_audit_update_record
;
2015-08-08 deposited with the CCDC.
2015-11-24 downloaded from the CCDC.
;
_cell_angle_alpha 75.670(9)
_cell_angle_beta 89.392(9)
_cell_angle_gamma 80.448(8)
_cell_formula_units_Z 2
_cell_length_a 5.3961(7)
_cell_length_b 9.4163(13)
_cell_length_c 13.6395(17)
_cell_measurement_temperature 296(2)
_cell_volume 661.83(15)
_computing_structure_refinement 'SHELXL-97 (Sheldrick, 1997)'
_computing_structure_solution 'SHELXS-97 (Sheldrick, 1990)'
_diffrn_ambient_temperature 296(2)
_diffrn_measured_fraction_theta_full 0.967
_diffrn_measured_fraction_theta_max 0.967
_diffrn_measurement_device_type 'CCD area detector'
_diffrn_measurement_method 'phi and omega scans'
_diffrn_radiation_monochromator graphite
_diffrn_radiation_source 'fine-focus sealed tube'
_diffrn_radiation_type MoK\a
_diffrn_radiation_wavelength 0.71073
_diffrn_reflns_av_R_equivalents 0.0371
_diffrn_reflns_av_sigmaI/netI 0.0365
_diffrn_reflns_limit_h_max 6
_diffrn_reflns_limit_h_min -6
_diffrn_reflns_limit_k_max 11
_diffrn_reflns_limit_k_min -10
_diffrn_reflns_limit_l_max 16
_diffrn_reflns_limit_l_min -15
_diffrn_reflns_number 8617
_diffrn_reflns_theta_full 25.25
_diffrn_reflns_theta_max 25.25
_diffrn_reflns_theta_min 1.54
_exptl_absorpt_coefficient_mu 0.112
_exptl_absorpt_correction_T_max 0.988
_exptl_absorpt_correction_T_min 0.968
_exptl_absorpt_correction_type multi-scan
_exptl_absorpt_process_details multi-Scan
_exptl_crystal_colour Colourless
_exptl_crystal_density_diffrn 1.446
_exptl_crystal_density_method 'not measured'
_exptl_crystal_description Needle
_exptl_crystal_F_000 300
_exptl_crystal_size_max 0.32
_exptl_crystal_size_mid 0.24
_exptl_crystal_size_min 0.11
_refine_diff_density_max 0.157
_refine_diff_density_min -0.199
_refine_diff_density_rms 0.043
_refine_ls_extinction_method none
_refine_ls_goodness_of_fit_ref 1.017
_refine_ls_hydrogen_treatment mixed
_refine_ls_matrix_type full
_refine_ls_number_parameters 192
_refine_ls_number_reflns 2322
_refine_ls_number_restraints 0
_refine_ls_restrained_S_all 1.017
_refine_ls_R_factor_all 0.0733
_refine_ls_R_factor_gt 0.0488
_refine_ls_shift/su_max 0.000
_refine_ls_shift/su_mean 0.000
_refine_ls_structure_factor_coef Fsqd
_refine_ls_weighting_details 'calc w=1/[\s^2^(Fo^2^)+(0.0900P)^2^+0.0000P] where P=(Fo^2^+2Fc^2^)/3'
_refine_ls_weighting_scheme calc
_refine_ls_wR_factor_gt 0.1315
_refine_ls_wR_factor_ref 0.1469
_reflns_number_gt 1591
_reflns_number_total 2322
_reflns_threshold_expression >2sigma(I)
_cod_data_source_file c5ce02029h2.cif
_cod_data_source_block Salt4
_cod_depositor_comments
;
The following automatic conversions were performed:

'_symmetry_cell_setting' value 'Triclinic' changed to 'triclinic'
according to
/usr/data/users/saulius/crontab/automatic-downloads/rss-feeds/RSC/lib/dictionaries/cif_core.dic
dictionary named 'cif_core.dic' version 2.4.2 from 2011-04-26.

'_exptl_absorpt_correction_type' value 'multi-Scan' changed to
'multi-scan' according to
/usr/data/users/saulius/crontab/automatic-downloads/rss-feeds/RSC/lib/dictionaries/cif_core.dic
dictionary named 'cif_core.dic' version 2.4.2 from 2011-04-26.

Automatic conversion script
Id: cif_fix_values 4268 2015-11-12 08:31:59Z antanas 

 Adding full bibliography for 7223344--7223350.cif.
;
_cod_database_code 7223347

loop_
_symmetry_equiv_pos_as_xyz
'x, y, z'
'-x, -y, -z'

loop_
_atom_site_label
_atom_site_type_symbol
_atom_site_fract_x
_atom_site_fract_y
_atom_site_fract_z
_atom_site_U_iso_or_equiv
_atom_site_adp_type
_atom_site_occupancy
_atom_site_symmetry_multiplicity
_atom_site_calc_flag
_atom_site_refinement_flags
C9 C 0.4257(4) 0.7463(2) 0.85517(14) 0.0471(5) Uani 1 1 d .
C1 C 0.1196(4) 0.5861(2) 0.82480(16) 0.0577(6) Uani 1 1 d .
H1 H 0.1093 0.5465 0.8940 0.069 Uiso 1 1 calc R
C2 C 0.2867(4) 0.6926(2) 0.78754(14) 0.0497(5) Uani 1 1 d .
C3 C 0.3193(5) 0.7430(3) 0.68456(16) 0.0608(6) Uani 1 1 d .
H3 H 0.2337 0.7078 0.6392 0.073 Uiso 1 1 calc R
C10 C 0.5878(4) 0.8482(2) 0.81380(15) 0.0493(5) Uani 1 1 d .
C5 C 0.7329(5) 0.9037(3) 0.87656(17) 0.0613(6) Uani 1 1 d .
H5 H 0.8384 0.9708 0.8487 0.074 Uiso 1 1 calc R
C8 C 0.4118(4) 0.7043(2) 0.96207(15) 0.0562(6) Uani 1 1 d .
H8 H 0.3051 0.6388 0.9917 0.067 Uiso 1 1 calc R
C6 C 0.7152(5) 0.8569(3) 0.97880(17) 0.0682(7) Uani 1 1 d .
H6 H 0.8133 0.8909 1.0208 0.082 Uiso 1 1 calc R
C14 C 0.4306(4) 0.3322(2) 0.65905(15) 0.0521(6) Uani 1 1 d .
C11 C -0.0075(4) 0.1497(3) 0.62013(18) 0.0593(6) Uani 1 1 d .
C4 C 0.4746(5) 0.8431(3) 0.64866(16) 0.0622(6) Uani 1 1 d .
H4 H 0.4896 0.8767 0.5791 0.075 Uiso 1 1 calc R
C7 C 0.5529(5) 0.7587(3) 1.02212(17) 0.0663(7) Uani 1 1 d .
H7 H 0.5411 0.7304 1.0921 0.080 Uiso 1 1 calc R
C13 C 0.2819(4) 0.3425(3) 0.56565(15) 0.0603(6) Uani 1 1 d .
H13 H 0.3212 0.4118 0.5088 0.072 Uiso 1 1 calc R
C12 C 0.1040(5) 0.2696(3) 0.55023(16) 0.0659(7) Uani 1 1 d .
H12 H 0.0361 0.2977 0.4845 0.079 Uiso 1 1 calc R
N1 N -0.0119(4) 0.5475(2) 0.76253(13) 0.0580(5) Uani 1 1 d .
N2 N 0.6047(3) 0.89398(19) 0.71044(13) 0.0563(5) Uani 1 1 d .
H2 H 0.7017 0.9568 0.6854 0.068 Uiso 1 1 calc R
O4 O 0.4004(3) 0.23490(18) 0.74078(10) 0.0648(5) Uani 1 1 d .
H4A H 0.2845 0.1925 0.7321 0.097 Uiso 1 1 calc R
O3 O 0.0732(3) 0.10250(18) 0.71168(12) 0.0703(5) Uani 1 1 d .
O5 O 0.5813(3) 0.41746(18) 0.65442(12) 0.0687(5) Uani 1 1 d .
O2 O -0.1756(3) 0.1002(2) 0.58478(13) 0.0761(5) Uani 1 1 d .
O1 O -0.1587(3) 0.44576(19) 0.81034(11) 0.0704(5) Uani 1 1 d .
H1B H -0.2382 0.4220 0.7678 0.106 Uiso 1 1 calc R

loop_
_atom_site_aniso_label
_atom_site_aniso_U_11
_atom_site_aniso_U_22
_atom_site_aniso_U_33
_atom_site_aniso_U_23
_atom_site_aniso_U_13
_atom_site_aniso_U_12
C9 0.0513(12) 0.0451(12) 0.0458(11) -0.0121(9) -0.0055(9) -0.0092(10)
C1 0.0673(15) 0.0580(14) 0.0506(12) -0.0128(10) -0.0112(11) -0.0190(12)
C2 0.0539(13) 0.0457(12) 0.0498(11) -0.0106(9) -0.0100(9) -0.0104(10)
C3 0.0748(16) 0.0603(14) 0.0511(12) -0.0138(10) -0.0117(11) -0.0217(12)
C10 0.0501(12) 0.0488(12) 0.0508(12) -0.0159(9) -0.0035(9) -0.0082(10)
C5 0.0596(14) 0.0624(14) 0.0681(14) -0.0195(12) -0.0011(11) -0.0226(11)
C8 0.0652(14) 0.0561(13) 0.0484(12) -0.0094(10) -0.0035(10) -0.0183(11)
C6 0.0741(17) 0.0772(17) 0.0634(15) -0.0283(13) -0.0135(13) -0.0241(14)
C14 0.0544(13) 0.0575(13) 0.0468(12) -0.0133(10) -0.0002(10) -0.0157(11)
C11 0.0491(13) 0.0622(14) 0.0719(15) -0.0214(12) 0.0052(11) -0.0178(12)
C4 0.0789(17) 0.0642(15) 0.0455(11) -0.0140(10) -0.0032(11) -0.0169(13)
C7 0.0840(17) 0.0719(16) 0.0485(12) -0.0178(11) -0.0074(12) -0.0235(14)
C13 0.0617(15) 0.0749(16) 0.0437(11) -0.0012(10) -0.0035(10) -0.0301(13)
C12 0.0633(15) 0.0868(17) 0.0490(12) -0.0036(11) -0.0073(11) -0.0362(14)
N1 0.0594(12) 0.0590(11) 0.0607(11) -0.0181(9) -0.0029(9) -0.0190(10)
N2 0.0604(11) 0.0556(11) 0.0539(10) -0.0106(8) 0.0037(9) -0.0171(9)
O4 0.0741(12) 0.0765(11) 0.0451(8) -0.0077(8) -0.0063(7) -0.0268(9)
O3 0.0709(11) 0.0712(11) 0.0647(10) 0.0013(8) 0.0017(8) -0.0280(9)
O5 0.0727(11) 0.0748(11) 0.0686(10) -0.0215(8) -0.0053(8) -0.0352(9)
O2 0.0666(11) 0.0859(12) 0.0901(12) -0.0319(10) 0.0043(9) -0.0384(9)
O1 0.0740(11) 0.0785(11) 0.0681(10) -0.0196(9) -0.0046(9) -0.0373(9)

loop_
_atom_type_symbol
_atom_type_description
_atom_type_scat_dispersion_real
_atom_type_scat_dispersion_imag
_atom_type_scat_source
C C 0.0033 0.0016 'International Tables Vol C Tables 4.2.6.8 and 6.1.1.4'
H H 0.0000 0.0000 'International Tables Vol C Tables 4.2.6.8 and 6.1.1.4'
N N 0.0061 0.0033 'International Tables Vol C Tables 4.2.6.8 and 6.1.1.4'
O O 0.0106 0.0060 'International Tables Vol C Tables 4.2.6.8 and 6.1.1.4'

loop_
_geom_angle_atom_site_label_1
_geom_angle_atom_site_label_2
_geom_angle_atom_site_label_3
_geom_angle
C10 C9 C8 117.34(19)
C10 C9 C2 118.54(18)
C8 C9 C2 124.1(2)
N1 C1 C2 119.7(2)
C3 C2 C9 117.9(2)
C3 C2 C1 120.59(19)
C9 C2 C1 121.49(18)
C4 C3 C2 121.2(2)
N2 C10 C5 119.3(2)
N2 C10 C9 119.46(19)
C5 C10 C9 121.3(2)
C6 C5 C10 118.6(2)
C7 C8 C9 120.9(2)
C5 C6 C7 121.5(2)
O5 C14 O4 122.2(2)
O5 C14 C13 117.93(19)
O4 C14 C13 119.9(2)
O2 C11 O3 123.2(2)
O2 C11 C12 117.3(2)
O3 C11 C12 119.5(2)
N2 C4 C3 121.6(2)
C8 C7 C6 120.3(2)
C12 C13 C14 130.6(2)
C13 C12 C11 131.0(2)
C1 N1 O1 112.25(18)
C4 N2 C10 121.3(2)

loop_
_geom_bond_atom_site_label_1
_geom_bond_atom_site_label_2
_geom_bond_distance
C9 C10 1.416(3)
C9 C8 1.418(3)
C9 C2 1.429(3)
C1 N1 1.268(3)
C1 C2 1.454(3)
C2 C3 1.386(3)
C3 C4 1.363(3)
C10 N2 1.375(3)
C10 C5 1.411(3)
C5 C6 1.362(3)
C8 C7 1.365(3)
C6 C7 1.399(3)
C14 O5 1.225(3)
C14 O4 1.284(2)
C14 C13 1.487(3)
C11 O2 1.238(3)
C11 O3 1.272(3)
C11 C12 1.492(3)
C4 N2 1.325(3)
C13 C12 1.316(3)
N1 O1 1.379(2)
